data_4067711
loop_
_publ_author_name
'Davies, David L.'
'Al-Duaij, Omar'
'Fawcett, John'
'Singh, Kuldip'

_publ_section_title
;
 Reactions of Cyclometalated Oxazoline Half-Sandwich Complexes of Iridium
 and Ruthenium with Alkynes and CO
;
_journal_issue 6
_journal_name_full Organometallics
_journal_page_first 1413
_journal_paper_doi 10.1021/om901088v
_journal_volume 29
_journal_year 2010
_chemical_formula_moiety 'C23 H30 Ir N2 O, F6 P'
_chemical_formula_sum 'C23 H30 F6 Ir N2 O P'
_chemical_formula_weight 687.66
_chemical_name_systematic
; 
 ? 
;
_space_group_IT_number 15
_symmetry_cell_setting monoclinic
_symmetry_space_group_name_Hall '-C 2yc'
_symmetry_space_group_name_H-M 'C 1 2/c 1'
_atom_sites_solution_hydrogens geom
_atom_sites_solution_primary direct
_atom_sites_solution_secondary difmap
_audit_creation_method SHELXL-97
_cell_angle_alpha 90.00
_cell_angle_beta 95.196(3)
_cell_angle_gamma 90.00
_cell_formula_units_Z 8
_cell_length_a 25.528(4)
_cell_length_b 12.890(2)
_cell_length_c 15.351(3)
_cell_measurement_reflns_used 949
_cell_measurement_temperature 150(2)
_cell_measurement_theta_max 28.28
_cell_measurement_theta_min 3.08
_cell_volume 5030.6(15)
_computing_cell_refinement 'Bruker SMART'
_computing_data_collection 'Bruker SMART'
_computing_data_reduction 'Bruker SHELXTL'
_computing_molecular_graphics 'Bruker SHELXTL'
_computing_publication_material 'Bruker SHELXTL'
_computing_structure_refinement 'SHELXL-97 (Sheldrick, 1997)'
_computing_structure_solution 'SHELXS-97 (Sheldrick, 1990)'
_diffrn_ambient_temperature 150(2)
_diffrn_measured_fraction_theta_full 0.999
_diffrn_measured_fraction_theta_max 0.999
_diffrn_measurement_device_type 'Bruker Apex 2000 CCD area detector'
_diffrn_measurement_method 'phi and omega scans'
_diffrn_radiation_monochromator graphite
_diffrn_radiation_source 'fine-focus sealed tube'
_diffrn_radiation_type MoK\a
_diffrn_radiation_wavelength 0.71073
_diffrn_reflns_av_R_equivalents 0.0335
_diffrn_reflns_av_sigmaI/netI 0.0251
_diffrn_reflns_limit_h_max 31
_diffrn_reflns_limit_h_min -31
_diffrn_reflns_limit_k_max 15
_diffrn_reflns_limit_k_min -15
_diffrn_reflns_limit_l_max 18
_diffrn_reflns_limit_l_min -18
_diffrn_reflns_number 19090
_diffrn_reflns_theta_full 26.00
_diffrn_reflns_theta_max 26.00
_diffrn_reflns_theta_min 1.60
_exptl_absorpt_coefficient_mu 5.435
_exptl_absorpt_correction_T_max 0.801
_exptl_absorpt_correction_T_min 0.464
_exptl_absorpt_correction_type empirical
_exptl_absorpt_process_details
;
absorption correction based on 15384 reflections (SADABS); Rint 0.104 before 
correction and 0.032 after.
;
_exptl_crystal_colour yellow
_exptl_crystal_density_diffrn 1.816
_exptl_crystal_density_method 'not measured'
_exptl_crystal_description block
_exptl_crystal_F_000 2688
_exptl_crystal_size_max 0.22
_exptl_crystal_size_mid 0.20
_exptl_crystal_size_min 0.09
_refine_diff_density_max 1.549
_refine_diff_density_min -1.662
_refine_diff_density_rms 0.113
_refine_ls_extinction_method none
_refine_ls_goodness_of_fit_ref 1.057
_refine_ls_hydrogen_treatment constr
_refine_ls_matrix_type full
_refine_ls_number_parameters 315
_refine_ls_number_reflns 4938
_refine_ls_number_restraints 0
_refine_ls_restrained_S_all 1.057
_refine_ls_R_factor_all 0.0271
_refine_ls_R_factor_gt 0.0240
_refine_ls_shift/su_max 0.001
_refine_ls_shift/su_mean 0.000
_refine_ls_structure_factor_coef Fsqd
_refine_ls_weighting_details 'calc w=1/[\s^2^(Fo^2^)+(0.0434P)^2^+0.5744P] where P=(Fo^2^+2Fc^2^)/3'
_refine_ls_weighting_scheme calc
_refine_ls_wR_factor_gt 0.0647
_refine_ls_wR_factor_ref 0.0659
_reflns_number_gt 4476
_reflns_number_total 4938
_reflns_threshold_expression >2sigma(I)
_cod_data_source_file om901088v_si_001.cif
_cod_data_source_block 04136
_cod_depositor_comments
;
The following automatic conversions were performed:

'_symmetry_cell_setting' value 'Monoclinic' changed to 'monoclinic'
according to /home/saulius/struct/CIF-dictionaries/cif_core.dic
dictionary named 'cif_core.dic' version 2.4.1 from 2010-06-29.

Automatic conversion script
Id: cif_fix_values 1715 2011-07-08 13:25:40Z adriana 
;
_cod_original_cell_volume 5030.4(15)
_cod_original_sg_symbol_H-M C2/c
_cod_database_code 4067711

loop_
_symmetry_equiv_pos_as_xyz
'x, y, z'
'-x, y, -z+1/2'
'x+1/2, y+1/2, z'
'-x+1/2, y+1/2, -z+1/2'
'-x, -y, -z'
'x, -y, z-1/2'
'-x+1/2, -y+1/2, -z'
'x+1/2, -y+1/2, z-1/2'

loop_
_atom_site_label
_atom_site_type_symbol
_atom_site_fract_x
_atom_site_fract_y
_atom_site_fract_z
_atom_site_U_iso_or_equiv
_atom_site_adp_type
_atom_site_occupancy
_atom_site_symmetry_multiplicity
_atom_site_calc_flag
_atom_site_refinement_flags
Ir1 Ir 0.162748(5) 0.314210(9) 0.215331(8) 0.01858(6) Uani 1 1 d .
O1 O 0.12672(10) 0.1513(2) -0.01654(16) 0.0303(6) Uani 1 1 d .
N1 N 0.12372(11) 0.2586(2) 0.09688(18) 0.0218(6) Uani 1 1 d .
C1 C 0.22140(13) 0.2342(3) 0.1593(2) 0.0213(7) Uani 1 1 d .
C2 C 0.27390(14) 0.2245(3) 0.1913(2) 0.0251(7) Uani 1 1 d .
H2 H 0.2858 0.2553 0.2457 0.030 Uiso 1 1 calc R
C3 C 0.30935(15) 0.1702(3) 0.1444(3) 0.0267(8) Uani 1 1 d .
H3 H 0.3454 0.1672 0.1660 0.032 Uiso 1 1 calc R
C4 C 0.29264(14) 0.1208(3) 0.0669(2) 0.0286(8) Uani 1 1 d .
H4 H 0.3170 0.0832 0.0358 0.034 Uiso 1 1 calc R
C5 C 0.24072(14) 0.1260(3) 0.0349(2) 0.0276(8) Uani 1 1 d .
H5 H 0.2287 0.0911 -0.0176 0.033 Uiso 1 1 calc R
C6 C 0.20611(14) 0.1832(2) 0.0806(2) 0.0222(7) Uani 1 1 d .
C7 C 0.15093(14) 0.1985(2) 0.0532(2) 0.0227(7) Uani 1 1 d .
C8 C 0.07118(17) 0.1737(3) -0.0149(3) 0.0382(10) Uani 1 1 d .
H8A H 0.0517 0.1108 0.0003 0.046 Uiso 1 1 calc R
H8B H 0.0561 0.1994 -0.0726 0.046 Uiso 1 1 calc R
C9 C 0.06815(14) 0.2586(3) 0.0562(2) 0.0280(8) Uani 1 1 d .
C10 C 0.05505(17) 0.3630(3) 0.0149(3) 0.0428(10) Uani 1 1 d .
H10A H 0.0582 0.4169 0.0601 0.064 Uiso 1 1 calc R
H10B H 0.0190 0.3619 -0.0129 0.064 Uiso 1 1 calc R
H10C H 0.0795 0.3779 -0.0292 0.064 Uiso 1 1 calc R
C11 C 0.03069(15) 0.2278(4) 0.1232(3) 0.0399(10) Uani 1 1 d .
H11A H 0.0399 0.1585 0.1459 0.060 Uiso 1 1 calc R
H11B H -0.0054 0.2271 0.0955 0.060 Uiso 1 1 calc R
H11C H 0.0334 0.2778 0.1715 0.060 Uiso 1 1 calc R
N2 N 0.13777(12) 0.1760(2) 0.2631(2) 0.0247(7) Uani 1 1 d .
C12 C 0.12070(14) 0.1048(3) 0.2935(2) 0.0275(8) Uani 1 1 d .
C13 C 0.09806(19) 0.0143(3) 0.3317(3) 0.0421(10) Uani 1 1 d .
H13A H 0.1087 0.0124 0.3946 0.063 Uiso 1 1 calc R
H13B H 0.1106 -0.0485 0.3041 0.063 Uiso 1 1 calc R
H13C H 0.0596 0.0177 0.3221 0.063 Uiso 1 1 calc R
C14 C 0.19451(14) 0.3904(3) 0.3333(2) 0.0249(7) Uani 1 1 d .
C15 C 0.21318(13) 0.4430(3) 0.2599(2) 0.0240(7) Uani 1 1 d .
C16 C 0.16856(13) 0.4816(3) 0.2065(2) 0.0230(7) Uani 1 1 d .
C17 C 0.12214(14) 0.4624(3) 0.2524(2) 0.0276(8) Uani 1 1 d .
C18 C 0.13785(14) 0.4065(3) 0.3281(2) 0.0274(8) Uani 1 1 d .
C19 C 0.22710(19) 0.3415(3) 0.4086(3) 0.0415(10) Uani 1 1 d .
H19A H 0.2601 0.3157 0.3886 0.062 Uiso 1 1 calc R
H19B H 0.2076 0.2837 0.4316 0.062 Uiso 1 1 calc R
H19C H 0.2349 0.3933 0.4547 0.062 Uiso 1 1 calc R
C20 C 0.26904(14) 0.4652(3) 0.2455(3) 0.0366(9) Uani 1 1 d .
H20A H 0.2746 0.4517 0.1842 0.055 Uiso 1 1 calc R
H20B H 0.2922 0.4204 0.2834 0.055 Uiso 1 1 calc R
H20C H 0.2770 0.5380 0.2594 0.055 Uiso 1 1 calc R
C21 C 0.17086(17) 0.5495(3) 0.1278(3) 0.0375(9) Uani 1 1 d .
H21A H 0.1693 0.6225 0.1453 0.056 Uiso 1 1 calc R
H21B H 0.1410 0.5338 0.0851 0.056 Uiso 1 1 calc R
H21C H 0.2038 0.5368 0.1013 0.056 Uiso 1 1 calc R
C22 C 0.06889(16) 0.5073(4) 0.2281(3) 0.0469(11) Uani 1 1 d .
H22A H 0.0419 0.4576 0.2424 0.070 Uiso 1 1 calc R
H22B H 0.0648 0.5221 0.1652 0.070 Uiso 1 1 calc R
H22C H 0.0650 0.5718 0.2608 0.070 Uiso 1 1 calc R
C23 C 0.10276(19) 0.3698(3) 0.3946(3) 0.0472(12) Uani 1 1 d .
H23A H 0.0966 0.4267 0.4348 0.071 Uiso 1 1 calc R
H23B H 0.1196 0.3118 0.4276 0.071 Uiso 1 1 calc R
H23C H 0.0691 0.3468 0.3651 0.071 Uiso 1 1 calc R
P1 P 0.08710(4) 0.85617(9) 0.10105(7) 0.0390(3) Uani 1 1 d .
F1 F 0.13567(14) 0.8279(3) 0.0491(3) 0.1008(15) Uani 1 1 d .
F2 F 0.11205(11) 0.9672(2) 0.12443(18) 0.0585(7) Uani 1 1 d .
F3 F 0.03824(12) 0.8857(3) 0.1521(2) 0.0710(9) Uani 1 1 d .
F4 F 0.06194(12) 0.7454(2) 0.0783(2) 0.0643(8) Uani 1 1 d .
F5 F 0.11615(15) 0.8108(2) 0.1882(2) 0.0784(11) Uani 1 1 d .
F6 F 0.05729(13) 0.9023(3) 0.01445(18) 0.0730(9) Uani 1 1 d .

loop_
_atom_site_aniso_label
_atom_site_aniso_U_11
_atom_site_aniso_U_22
_atom_site_aniso_U_33
_atom_site_aniso_U_23
_atom_site_aniso_U_13
_atom_site_aniso_U_12
Ir1 0.01623(9) 0.01855(9) 0.02072(9) -0.00157(5) 0.00041(6) -0.00088(5)
O1 0.0284(14) 0.0311(13) 0.0304(14) -0.0114(11) -0.0031(11) -0.0001(11)
N1 0.0174(14) 0.0237(15) 0.0235(15) -0.0024(12) -0.0030(11) 0.0000(12)
C1 0.0223(17) 0.0176(16) 0.0242(17) 0.0015(13) 0.0033(14) 0.0005(13)
C2 0.0262(19) 0.0189(17) 0.0296(19) 0.0041(14) -0.0012(15) 0.0012(14)
C3 0.0213(19) 0.0230(18) 0.036(2) 0.0063(14) 0.0042(16) 0.0028(14)
C4 0.029(2) 0.0259(19) 0.032(2) 0.0014(15) 0.0113(16) 0.0061(15)
C5 0.032(2) 0.0231(18) 0.0281(19) -0.0035(14) 0.0065(16) 0.0023(15)
C6 0.0226(18) 0.0206(18) 0.0235(18) 0.0027(12) 0.0029(14) -0.0003(13)
C7 0.0253(19) 0.0221(17) 0.0200(17) 0.0004(13) -0.0018(14) -0.0017(14)
C8 0.026(2) 0.041(2) 0.045(3) -0.0165(18) -0.0080(18) 0.0010(17)
C9 0.0191(17) 0.031(2) 0.033(2) -0.0096(16) -0.0049(15) -0.0018(15)
C10 0.034(2) 0.036(2) 0.054(3) -0.001(2) -0.016(2) 0.0026(18)
C11 0.0194(19) 0.052(3) 0.048(3) -0.009(2) -0.0016(17) -0.0041(18)
N2 0.0234(16) 0.0233(16) 0.0270(17) -0.0016(12) 0.0006(13) -0.0022(12)
C12 0.031(2) 0.0244(19) 0.0274(19) -0.0031(15) 0.0044(15) 0.0027(15)
C13 0.057(3) 0.032(2) 0.040(2) 0.0071(18) 0.018(2) -0.006(2)
C14 0.0300(19) 0.0221(17) 0.0213(17) -0.0052(13) -0.0042(14) -0.0002(14)
C15 0.0211(17) 0.0213(17) 0.0295(18) -0.0059(14) 0.0019(14) -0.0041(14)
C16 0.0268(19) 0.0183(17) 0.0236(18) -0.0017(13) -0.0002(14) -0.0005(13)
C17 0.0224(18) 0.029(2) 0.031(2) -0.0113(15) 0.0013(15) 0.0010(15)
C18 0.030(2) 0.0245(18) 0.0290(19) -0.0092(14) 0.0096(15) -0.0065(15)
C19 0.055(3) 0.035(2) 0.033(2) -0.0016(17) -0.009(2) 0.004(2)
C20 0.0212(19) 0.029(2) 0.060(3) -0.0114(18) 0.0050(18) -0.0057(16)
C21 0.054(3) 0.0248(19) 0.033(2) 0.0042(16) -0.0013(18) 0.0024(18)
C22 0.024(2) 0.047(3) 0.068(3) -0.024(2) -0.003(2) 0.0121(19)
C23 0.058(3) 0.044(3) 0.043(3) -0.011(2) 0.027(2) -0.018(2)
P1 0.0289(6) 0.0457(6) 0.0405(6) -0.0089(5) -0.0063(5) -0.0019(5)
F1 0.048(2) 0.122(3) 0.137(4) -0.071(3) 0.034(2) -0.0166(18)
F2 0.0606(18) 0.0471(16) 0.0642(18) -0.0070(13) -0.0135(14) -0.0130(13)
F3 0.0495(18) 0.099(2) 0.066(2) -0.0153(18) 0.0140(15) 0.0027(16)
F4 0.0646(19) 0.0542(18) 0.0710(19) -0.0089(15) -0.0110(15) -0.0209(14)
F5 0.082(3) 0.061(2) 0.082(2) 0.0053(15) -0.049(2) 0.0010(15)
F6 0.082(2) 0.088(2) 0.0436(16) 0.0124(15) -0.0216(15) -0.0266(18)

loop_
_atom_type_symbol
_atom_type_description
_atom_type_scat_dispersion_real
_atom_type_scat_dispersion_imag
_atom_type_scat_source
C C 0.0033 0.0016 'International Tables Vol C Tables 4.2.6.8 and 6.1.1.4'
H H 0.0000 0.0000 'International Tables Vol C Tables 4.2.6.8 and 6.1.1.4'
N N 0.0061 0.0033 'International Tables Vol C Tables 4.2.6.8 and 6.1.1.4'
O O 0.0106 0.0060 'International Tables Vol C Tables 4.2.6.8 and 6.1.1.4'
F F 0.0171 0.0103 'International Tables Vol C Tables 4.2.6.8 and 6.1.1.4'
P P 0.1023 0.0942 'International Tables Vol C Tables 4.2.6.8 and 6.1.1.4'
Ir Ir -1.4442 7.9887 'International Tables Vol C Tables 4.2.6.8 and 6.1.1.4'

loop_
_geom_angle_atom_site_label_1
_geom_angle_atom_site_label_2
_geom_angle_atom_site_label_3
_geom_angle
N2 Ir1 C1 88.62(12)
N2 Ir1 N1 82.85(11)
C1 Ir1 N1 77.08(12)
N2 Ir1 C14 101.60(13)
C1 Ir1 C14 110.20(13)
N1 Ir1 C14 171.37(12)
N2 Ir1 C16 155.85(13)
C1 Ir1 C16 114.46(13)
N1 Ir1 C16 108.24(11)
C14 Ir1 C16 64.89(12)
N2 Ir1 C15 138.24(13)
C1 Ir1 C15 94.66(13)
N1 Ir1 C15 138.43(12)
C14 Ir1 C15 38.69(13)
C16 Ir1 C15 38.48(12)
N2 Ir1 C18 93.78(12)
C1 Ir1 C18 148.53(13)
N1 Ir1 C18 134.37(12)
C14 Ir1 C18 38.65(13)
C16 Ir1 C18 62.95(13)
C15 Ir1 C18 63.40(13)
N2 Ir1 C17 118.53(14)
C1 Ir1 C17 152.60(13)
N1 Ir1 C17 108.07(12)
C14 Ir1 C17 63.32(13)
C16 Ir1 C17 38.14(12)
C15 Ir1 C17 63.19(13)
C18 Ir1 C17 36.03(13)
C7 O1 C8 106.2(3)
C7 N1 C9 108.8(3)
C7 N1 Ir1 115.0(2)
C9 N1 Ir1 135.4(2)
C2 C1 C6 116.5(3)
C2 C1 Ir1 127.6(3)
C6 C1 Ir1 115.9(2)
C1 C2 C3 120.9(3)
C1 C2 H2 119.5
C3 C2 H2 119.5
C4 C3 C2 120.7(3)
C4 C3 H3 119.6
C2 C3 H3 119.6
C5 C4 C3 119.8(3)
C5 C4 H4 120.1
C3 C4 H4 120.1
C4 C5 C6 118.9(3)
C4 C5 H5 120.5
C6 C5 H5 120.5
C5 C6 C1 123.0(3)
C5 C6 C7 124.9(3)
C1 C6 C7 112.0(3)
N1 C7 O1 117.8(3)
N1 C7 C6 119.6(3)
O1 C7 C6 122.7(3)
O1 C8 C9 105.3(3)
O1 C8 H8A 110.7
C9 C8 H8A 110.7
O1 C8 H8B 110.7
C9 C8 H8B 110.7
H8A C8 H8B 108.8
N1 C9 C10 109.9(3)
N1 C9 C11 110.4(3)
C10 C9 C11 112.8(3)
N1 C9 C8 100.8(3)
C10 C9 C8 110.8(3)
C11 C9 C8 111.5(3)
C9 C10 H10A 109.5
C9 C10 H10B 109.5
H10A C10 H10B 109.5
C9 C10 H10C 109.5
H10A C10 H10C 109.5
H10B C10 H10C 109.5
C9 C11 H11A 109.5
C9 C11 H11B 109.5
H11A C11 H11B 109.5
C9 C11 H11C 109.5
H11A C11 H11C 109.5
H11B C11 H11C 109.5
C12 N2 Ir1 173.6(3)
N2 C12 C13 179.1(4)
C12 C13 H13A 109.5
C12 C13 H13B 109.5
H13A C13 H13B 109.5
C12 C13 H13C 109.5
H13A C13 H13C 109.5
H13B C13 H13C 109.5
C15 C14 C18 106.8(3)
C15 C14 C19 127.1(3)
C18 C14 C19 125.5(3)
C15 C14 Ir1 71.42(19)
C18 C14 Ir1 73.91(18)
C19 C14 Ir1 126.6(3)
C16 C15 C14 108.1(3)
C16 C15 C20 124.9(3)
C14 C15 C20 126.7(3)
C16 C15 Ir1 70.53(19)
C14 C15 Ir1 69.89(18)
C20 C15 Ir1 130.3(2)
C15 C16 C17 107.8(3)
C15 C16 C21 125.3(3)
C17 C16 C21 125.7(3)
C15 C16 Ir1 71.00(19)
C17 C16 Ir1 74.8(2)
C21 C16 Ir1 129.8(2)
C18 C17 C16 107.8(3)
C18 C17 C22 126.5(4)
C16 C17 C22 125.2(4)
C18 C17 Ir1 70.8(2)
C16 C17 Ir1 67.08(19)
C22 C17 Ir1 133.6(3)
C17 C18 C14 109.2(3)
C17 C18 C23 126.0(4)
C14 C18 C23 124.8(4)
C17 C18 Ir1 73.2(2)
C14 C18 Ir1 67.44(18)
C23 C18 Ir1 126.1(3)
C14 C19 H19A 109.5
C14 C19 H19B 109.5
H19A C19 H19B 109.5
C14 C19 H19C 109.5
H19A C19 H19C 109.5
H19B C19 H19C 109.5
C15 C20 H20A 109.5
C15 C20 H20B 109.5
H20A C20 H20B 109.5
C15 C20 H20C 109.5
H20A C20 H20C 109.5
H20B C20 H20C 109.5
C16 C21 H21A 109.5
C16 C21 H21B 109.5
H21A C21 H21B 109.5
C16 C21 H21C 109.5
H21A C21 H21C 109.5
H21B C21 H21C 109.5
C17 C22 H22A 109.5
C17 C22 H22B 109.5
H22A C22 H22B 109.5
C17 C22 H22C 109.5
H22A C22 H22C 109.5
H22B C22 H22C 109.5
C18 C23 H23A 109.5
C18 C23 H23B 109.5
H23A C23 H23B 109.5
C18 C23 H23C 109.5
H23A C23 H23C 109.5
H23B C23 H23C 109.5
F1 P1 F3 179.2(2)
F1 P1 F5 90.7(2)
F3 P1 F5 90.0(2)
F1 P1 F6 90.1(2)
F3 P1 F6 89.14(18)
F5 P1 F6 179.1(2)
F1 P1 F4 90.10(18)
F3 P1 F4 90.23(17)
F5 P1 F4 90.19(16)
F6 P1 F4 89.94(16)
F1 P1 F2 90.25(17)
F3 P1 F2 89.42(17)
F5 P1 F2 89.66(15)
F6 P1 F2 90.21(16)
F4 P1 F2 179.61(19)

loop_
_geom_bond_atom_site_label_1
_geom_bond_atom_site_label_2
_geom_bond_distance
Ir1 N2 2.050(3)
Ir1 C1 2.068(3)
Ir1 N1 2.118(3)
Ir1 C14 2.153(3)
Ir1 C16 2.167(4)
Ir1 C15 2.173(3)
Ir1 C18 2.240(3)
Ir1 C17 2.270(3)
O1 C7 1.333(4)
O1 C8 1.449(5)
N1 C7 1.272(4)
N1 C9 1.497(4)
C1 C2 1.390(5)
C1 C6 1.400(5)
C2 C3 1.394(5)
C2 H2 0.9500
C3 C4 1.384(5)
C3 H3 0.9500
C4 C5 1.373(5)
C4 H4 0.9500
C5 C6 1.388(5)
C5 H5 0.9500
C6 C7 1.447(5)
C8 C9 1.552(5)
C8 H8A 0.9900
C8 H8B 0.9900
C9 C10 1.512(6)
C9 C11 1.519(6)
C10 H10A 0.9800
C10 H10B 0.9800
C10 H10C 0.9800
C11 H11A 0.9800
C11 H11B 0.9800
C11 H11C 0.9800
N2 C12 1.134(4)
C12 C13 1.449(5)
C13 H13A 0.9800
C13 H13B 0.9800
C13 H13C 0.9800
C14 C15 1.434(5)
C14 C18 1.456(5)
C14 C19 1.500(5)
C15 C16 1.430(5)
C15 C20 1.490(5)
C16 C17 1.453(5)
C16 C21 1.499(5)
C17 C18 1.395(5)
C17 C22 1.494(5)
C18 C23 1.495(5)
C19 H19A 0.9800
C19 H19B 0.9800
C19 H19C 0.9800
C20 H20A 0.9800
C20 H20B 0.9800
C20 H20C 0.9800
C21 H21A 0.9800
C21 H21B 0.9800
C21 H21C 0.9800
C22 H22A 0.9800
C22 H22B 0.9800
C22 H22C 0.9800
C23 H23A 0.9800
C23 H23B 0.9800
C23 H23C 0.9800
P1 F1 1.577(3)
P1 F3 1.578(3)
P1 F5 1.582(3)
P1 F6 1.587(3)
P1 F4 1.592(3)
P1 F2 1.594(3)

loop_
_geom_torsion_atom_site_label_1
_geom_torsion_atom_site_label_2
_geom_torsion_atom_site_label_3
_geom_torsion_atom_site_label_4
_geom_torsion
N2 Ir1 N1 C7 -84.5(3)
C1 Ir1 N1 C7 5.7(2)
C16 Ir1 N1 C7 117.5(3)
C15 Ir1 N1 C7 88.0(3)
C18 Ir1 N1 C7 -172.8(2)
C17 Ir1 N1 C7 157.7(2)
N2 Ir1 N1 C9 83.7(3)
C1 Ir1 N1 C9 174.0(3)
C16 Ir1 N1 C9 -74.2(3)
C15 Ir1 N1 C9 -103.7(3)
C18 Ir1 N1 C9 -4.6(4)
C17 Ir1 N1 C9 -34.0(3)
N2 Ir1 C1 C2 -99.6(3)
N1 Ir1 C1 C2 177.5(3)
C14 Ir1 C1 C2 2.3(3)
C16 Ir1 C1 C2 73.1(3)
C15 Ir1 C1 C2 38.8(3)
C18 Ir1 C1 C2 -4.6(5)
C17 Ir1 C1 C2 73.1(4)
N2 Ir1 C1 C6 79.7(3)
N1 Ir1 C1 C6 -3.3(2)
C14 Ir1 C1 C6 -178.4(2)
C16 Ir1 C1 C6 -107.6(2)
C15 Ir1 C1 C6 -142.0(3)
C18 Ir1 C1 C6 174.7(2)
C17 Ir1 C1 C6 -107.7(3)
C6 C1 C2 C3 2.7(5)
Ir1 C1 C2 C3 -178.1(3)
C1 C2 C3 C4 -2.9(5)
C2 C3 C4 C5 0.8(5)
C3 C4 C5 C6 1.4(5)
C4 C5 C6 C1 -1.5(5)
C4 C5 C6 C7 177.7(3)
C2 C1 C6 C5 -0.5(5)
Ir1 C1 C6 C5 -179.9(3)
C2 C1 C6 C7 -179.9(3)
Ir1 C1 C6 C7 0.8(4)
C9 N1 C7 O1 0.9(4)
Ir1 N1 C7 O1 172.3(2)
C9 N1 C7 C6 -178.6(3)
Ir1 N1 C7 C6 -7.3(4)
C8 O1 C7 N1 -7.8(4)
C8 O1 C7 C6 171.7(3)
C5 C6 C7 N1 -174.9(3)
C1 C6 C7 N1 4.4(4)
C5 C6 C7 O1 5.6(5)
C1 C6 C7 O1 -175.1(3)
C7 O1 C8 C9 10.7(4)
C7 N1 C9 C10 -111.2(4)
Ir1 N1 C9 C10 80.0(4)
C7 N1 C9 C11 123.8(3)
Ir1 N1 C9 C11 -45.0(4)
C7 N1 C9 C8 5.8(4)
Ir1 N1 C9 C8 -163.0(3)
O1 C8 C9 N1 -9.8(4)
O1 C8 C9 C10 106.5(4)
O1 C8 C9 C11 -126.9(3)
N2 Ir1 C14 C15 164.1(2)
C1 Ir1 C14 C15 71.3(2)
C16 Ir1 C14 C15 -37.07(19)
C18 Ir1 C14 C15 -114.5(3)
C17 Ir1 C14 C15 -79.6(2)
N2 Ir1 C14 C18 -81.4(2)
C1 Ir1 C14 C18 -174.26(19)
C16 Ir1 C14 C18 77.4(2)
C15 Ir1 C14 C18 114.5(3)
C17 Ir1 C14 C18 34.8(2)
N2 Ir1 C14 C19 41.2(4)
C1 Ir1 C14 C19 -51.7(4)
C16 Ir1 C14 C19 -160.0(4)
C15 Ir1 C14 C19 -122.9(4)
C18 Ir1 C14 C19 122.6(4)
C17 Ir1 C14 C19 157.4(4)
C18 C14 C15 C16 -5.5(4)
C19 C14 C15 C16 -177.2(3)
Ir1 C14 C15 C16 60.5(2)
C18 C14 C15 C20 168.1(3)
C19 C14 C15 C20 -3.5(6)
Ir1 C14 C15 C20 -125.9(3)
C18 C14 C15 Ir1 -66.0(2)
C19 C14 C15 Ir1 122.4(4)
N2 Ir1 C15 C16 -142.4(2)
C1 Ir1 C15 C16 124.4(2)
N1 Ir1 C15 C16 48.7(3)
C14 Ir1 C15 C16 -118.7(3)
C18 Ir1 C15 C16 -79.2(2)
C17 Ir1 C15 C16 -38.7(2)
N2 Ir1 C15 C14 -23.8(3)
C1 Ir1 C15 C14 -116.9(2)
N1 Ir1 C15 C14 167.35(19)
C16 Ir1 C15 C14 118.7(3)
C18 Ir1 C15 C14 39.5(2)
C17 Ir1 C15 C14 80.0(2)
N2 Ir1 C15 C20 97.9(4)
C1 Ir1 C15 C20 4.8(4)
N1 Ir1 C15 C20 -71.0(4)
C14 Ir1 C15 C20 121.7(4)
C16 Ir1 C15 C20 -119.7(4)
C18 Ir1 C15 C20 161.1(4)
C17 Ir1 C15 C20 -158.4(4)
C14 C15 C16 C17 6.2(4)
C20 C15 C16 C17 -167.6(3)
Ir1 C15 C16 C17 66.3(2)
C14 C15 C16 C21 174.1(3)
C20 C15 C16 C21 0.3(6)
Ir1 C15 C16 C21 -125.8(3)
C14 C15 C16 Ir1 -60.1(2)
C20 C15 C16 Ir1 126.2(3)
N2 Ir1 C16 C15 97.1(3)
C1 Ir1 C16 C15 -64.6(2)
N1 Ir1 C16 C15 -148.36(19)
C14 Ir1 C16 C15 37.3(2)
C18 Ir1 C16 C15 80.5(2)
C17 Ir1 C16 C15 115.4(3)
N2 Ir1 C16 C17 -18.2(4)
C1 Ir1 C16 C17 -180.0(2)
N1 Ir1 C16 C17 96.3(2)
C14 Ir1 C16 C17 -78.1(2)
C15 Ir1 C16 C17 -115.4(3)
C18 Ir1 C16 C17 -34.9(2)
N2 Ir1 C16 C21 -142.3(3)
C1 Ir1 C16 C21 56.0(4)
N1 Ir1 C16 C21 -27.8(4)
C14 Ir1 C16 C21 157.8(4)
C15 Ir1 C16 C21 120.6(4)
C18 Ir1 C16 C21 -159.0(4)
C17 Ir1 C16 C21 -124.1(4)
C15 C16 C17 C18 -4.5(4)
C21 C16 C17 C18 -172.3(3)
Ir1 C16 C17 C18 59.3(2)
C15 C16 C17 C22 168.1(3)
C21 C16 C17 C22 0.2(6)
Ir1 C16 C17 C22 -128.2(4)
C15 C16 C17 Ir1 -63.8(2)
C21 C16 C17 Ir1 128.4(3)
N2 Ir1 C17 C18 51.7(2)
C1 Ir1 C17 C18 -119.9(3)
N1 Ir1 C17 C18 143.3(2)
C14 Ir1 C17 C18 -37.3(2)
C16 Ir1 C17 C18 -119.9(3)
C15 Ir1 C17 C18 -80.9(2)
N2 Ir1 C17 C16 171.61(18)
C1 Ir1 C17 C16 0.0(4)
N1 Ir1 C17 C16 -96.8(2)
C14 Ir1 C17 C16 82.6(2)
C15 Ir1 C17 C16 39.04(19)
C18 Ir1 C17 C16 119.9(3)
N2 Ir1 C17 C22 -70.8(4)
C1 Ir1 C17 C22 117.6(4)
N1 Ir1 C17 C22 20.8(4)
C14 Ir1 C17 C22 -159.9(5)
C16 Ir1 C17 C22 117.5(5)
C15 Ir1 C17 C22 156.6(5)
C18 Ir1 C17 C22 -122.5(5)
C16 C17 C18 C14 1.1(4)
C22 C17 C18 C14 -171.4(3)
Ir1 C17 C18 C14 58.0(2)
C16 C17 C18 C23 -179.7(3)
C22 C17 C18 C23 7.8(6)
Ir1 C17 C18 C23 -122.8(4)
C16 C17 C18 Ir1 -57.0(2)
C22 C17 C18 Ir1 130.6(4)
C15 C14 C18 C17 2.8(4)
C19 C14 C18 C17 174.6(3)
Ir1 C14 C18 C17 -61.6(2)
C15 C14 C18 C23 -176.5(3)
C19 C14 C18 C23 -4.6(5)
Ir1 C14 C18 C23 119.2(3)
C15 C14 C18 Ir1 64.3(2)
C19 C14 C18 Ir1 -123.9(4)
N2 Ir1 C18 C17 -136.3(2)
C1 Ir1 C18 C17 130.2(3)
N1 Ir1 C18 C17 -52.6(3)
C14 Ir1 C18 C17 119.8(3)
C16 Ir1 C18 C17 36.9(2)
C15 Ir1 C18 C17 80.3(2)
N2 Ir1 C18 C14 103.9(2)
C1 Ir1 C18 C14 10.4(3)
N1 Ir1 C18 C14 -172.42(18)
C16 Ir1 C18 C14 -82.9(2)
C15 Ir1 C18 C14 -39.5(2)
C17 Ir1 C18 C14 -119.8(3)
N2 Ir1 C18 C23 -13.7(4)
C1 Ir1 C18 C23 -107.2(4)
N1 Ir1 C18 C23 70.0(4)
C14 Ir1 C18 C23 -117.6(4)
C16 Ir1 C18 C23 159.6(4)
C15 Ir1 C18 C23 -157.1(4)
C17 Ir1 C18 C23 122.6(4)
